data_2216978
loop_
_publ_author_name
'Jasinski, Jerry P.'
'Butcher, Ray J.'
'Narayana, B.'
'Lakshmana, K.'
'Yathirajan, H. S.'

_publ_section_title
;
 (2<i>E</i>)-3-(4-Methylphenyl)-1-(3-nitrophenyl)prop-2-en-1-one
;
_journal_coeditor_code CI2518
_journal_issue 1
_journal_name_full 'Acta Crystallographica Section E'
_journal_page_first o1
_journal_page_last o2
_journal_paper_doi 10.1107/S160053680706182X
_journal_volume 64
_journal_year 2008
_chemical_formula_iupac 'C16 H13 N O3'
_chemical_formula_moiety 'C16 H13 N O3'
_chemical_formula_sum 'C16 H13 N O3'
_chemical_formula_weight 267.27
_chemical_name_systematic
;
(2E)-3-(4-Methylphenyl)-1-(3-nitrophenyl)prop-2-en-1-one
;
_space_group_IT_number 2
_symmetry_cell_setting triclinic
_symmetry_space_group_name_Hall '-P 1'
_symmetry_space_group_name_H-M 'P -1'
_atom_sites_solution_hydrogens geom
_atom_sites_solution_primary direct
_atom_sites_solution_secondary difmap
_cell_angle_alpha 80.351(3)
_cell_angle_beta 74.830(3)
_cell_angle_gamma 84.416(3)
_cell_formula_units_Z 4
_cell_length_a 8.0951(3)
_cell_length_b 11.5088(5)
_cell_length_c 14.6970(5)
_cell_measurement_reflns_used 6626
_cell_measurement_temperature 296(2)
_cell_measurement_theta_max 32.4341
_cell_measurement_theta_min 4.5149
_cell_volume 1300.78(9)
_computing_cell_refinement '<i>CrysAlisPro</i> (Oxford Diffraction, 2007)'
_computing_data_collection '<i>CrysAlisPro</i> (Oxford Diffraction, 2007)'
_computing_data_reduction '<i>CrysAlisPro</i> (Oxford Diffraction, 2007)'
_computing_molecular_graphics '<i>SHELXTL</i> (Bruker, 2000)'
_computing_publication_material '<i>SHELXTL</i> (Bruker, 2000)'
_computing_structure_refinement '<i>SHELXL97</i> (Sheldrick, 1997)'
_computing_structure_solution '<i>SHELXS97</i> (Sheldrick, 1997)'
_diffrn_ambient_temperature 296(2)
_diffrn_detector_area_resol_mean 10.5081
_diffrn_measured_fraction_theta_full 0.992
_diffrn_measured_fraction_theta_max 0.912
_diffrn_measurement_device_type 'Oxford Diffraction Gemini R CCD'
_diffrn_measurement_method '\f and \w scans'
_diffrn_radiation_monochromator graphite
_diffrn_radiation_source 'fine-focus sealed tube'
_diffrn_radiation_type MoK\a
_diffrn_radiation_wavelength 0.71073
_diffrn_reflns_av_R_equivalents 0.0265
_diffrn_reflns_av_sigmaI/netI 0.0656
_diffrn_reflns_limit_h_max 12
_diffrn_reflns_limit_h_min -12
_diffrn_reflns_limit_k_max 17
_diffrn_reflns_limit_k_min -15
_diffrn_reflns_limit_l_max 22
_diffrn_reflns_limit_l_min -22
_diffrn_reflns_number 19776
_diffrn_reflns_theta_full 25.00
_diffrn_reflns_theta_max 32.54
_diffrn_reflns_theta_min 4.53
_diffrn_standards_number 0
_exptl_absorpt_coefficient_mu 0.095
_exptl_absorpt_correction_T_max 0.974
_exptl_absorpt_correction_T_min 0.874
_exptl_absorpt_correction_type multi-scan
_exptl_absorpt_process_details
;
(CrysAlis RED; Oxford Diffraction, 2007)
;
_exptl_crystal_colour 'pale yellow'
_exptl_crystal_density_diffrn 1.365
_exptl_crystal_density_method 'not measured'
_exptl_crystal_description Prism
_exptl_crystal_F_000 560
_exptl_crystal_size_max 0.41
_exptl_crystal_size_mid 0.35
_exptl_crystal_size_min 0.28
_refine_diff_density_max 0.314
_refine_diff_density_min -0.228
_refine_ls_extinction_method none
_refine_ls_goodness_of_fit_ref 0.972
_refine_ls_hydrogen_treatment constr
_refine_ls_matrix_type full
_refine_ls_number_parameters 363
_refine_ls_number_reflns 8636
_refine_ls_number_restraints 0
_refine_ls_restrained_S_all 0.972
_refine_ls_R_factor_all 0.0894
_refine_ls_R_factor_gt 0.0465
_refine_ls_shift/su_max 0.001
_refine_ls_shift/su_mean <0.001
_refine_ls_structure_factor_coef Fsqd
_refine_ls_weighting_details 'calc w=1/[\s^2^(Fo^2^)+(0.0653P)^2^] where P=(Fo^2^+2Fc^2^)/3'
_refine_ls_weighting_scheme calc
_refine_ls_wR_factor_gt 0.1151
_refine_ls_wR_factor_ref 0.1270
_reflns_number_gt 4667
_reflns_number_total 8636
_reflns_threshold_expression I>2\s(I)
_cod_data_source_file ci2518.cif
_cod_data_source_block I
_cod_depositor_comments
;
The following automatic conversions were performed:
'_symmetry_cell_setting' value 'Triclinic' changed to 'triclinic'
according to '/home/saulius/struct/CIF-dictionaries/cif_core.dic'
dictionary named 'cif_core.dic' version 2.4.1 from 2010-06-29.

Automatic conversion script
Id: cif_fix_enum 1527 2010-12-29 10:47:43Z saulius 

The following automatic conversions were performed:

'_symmetry_cell_setting' value 'Triclinic' changed to 'triclinic'
according to /home/saulius/struct/CIF-dictionaries/cif_core.dic
dictionary named 'cif_core.dic' version 2.4.1 from 2010-06-29.

Automatic conversion script
Id: cif_fix_values 1715 2011-07-08 13:25:40Z adriana 
;
_cod_database_code 2216978
_cod_database_fobs_code 2216978

loop_
_symmetry_equiv_pos_as_xyz
'x, y, z'
'-x, -y, -z'

loop_
_atom_site_type_symbol
_atom_site_label
_atom_site_fract_x
_atom_site_fract_y
_atom_site_fract_z
_atom_site_U_iso_or_equiv
_atom_site_adp_type
_atom_site_calc_flag
_atom_site_refinement_flags
_atom_site_occupancy
O O1A -0.10825(12) 0.78753(8) 0.47805(6) 0.0472(2) Uani d . 1
O O2A -0.17664(12) 0.86596(9) 0.15922(6) 0.0496(2) Uani d . 1
O O3A -0.03310(14) 0.76460(9) 0.05116(7) 0.0600(3) Uani d . 1
N N1A -0.07106(13) 0.78738(9) 0.13266(7) 0.0367(2) Uani d . 1
C C1A 0.05600(14) 0.67882(10) 0.35935(8) 0.0291(2) Uani d . 1
C C2A 0.17987(15) 0.59163(10) 0.33036(8) 0.0342(3) Uani d . 1
H H2A 0.2367 0.5488 0.3737 0.041 Uiso calc R 1
C C3A 0.22047(15) 0.56733(11) 0.23722(9) 0.0388(3) Uani d . 1
H H3A 0.3027 0.5077 0.2191 0.047 Uiso calc R 1
C C4A 0.13914(15) 0.63148(11) 0.17161(8) 0.0360(3) Uani d . 1
H H4A 0.1660 0.6165 0.1090 0.043 Uiso calc R 1
C C5A 0.01681(14) 0.71848(10) 0.20163(8) 0.0294(2) Uani d . 1
C C6A -0.02749(14) 0.74350(10) 0.29349(8) 0.0302(2) Uani d . 1
H H6A -0.1114 0.8023 0.3114 0.036 Uiso calc R 1
C C7A 0.00284(14) 0.70867(10) 0.45916(8) 0.0320(2) Uani d . 1
C C8A 0.08663(15) 0.64361(10) 0.53138(8) 0.0341(3) Uani d . 1
H H8A 0.1754 0.5877 0.5140 0.041 Uiso calc R 1
C C9A 0.03681(15) 0.66381(10) 0.62182(8) 0.0341(3) Uani d . 1
H H9A -0.0554 0.7183 0.6359 0.041 Uiso calc R 1
C C10A 0.10965(14) 0.61071(10) 0.70091(8) 0.0303(2) Uani d . 1
C C11A 0.24015(15) 0.52191(10) 0.69233(8) 0.0329(3) Uani d . 1
H H11A 0.2816 0.4930 0.6347 0.039 Uiso calc R 1
C C12A 0.30868(15) 0.47626(11) 0.76861(8) 0.0354(3) Uani d . 1
H H12A 0.3952 0.4166 0.7616 0.043 Uiso calc R 1
C C13A 0.25029(15) 0.51804(11) 0.85585(8) 0.0362(3) Uani d . 1
C C14A 0.11819(16) 0.60523(12) 0.86462(8) 0.0400(3) Uani d . 1
H H14A 0.0763 0.6336 0.9225 0.048 Uiso calc R 1
C C15A 0.04786(16) 0.65058(11) 0.78910(8) 0.0387(3) Uani d . 1
H H15A -0.0415 0.7082 0.7970 0.046 Uiso calc R 1
C C16A 0.32905(19) 0.47144(14) 0.93769(9) 0.0519(4) Uani d . 1
H H16A 0.3731 0.5354 0.9569 0.078 Uiso calc R 1
H H16B 0.4208 0.4144 0.9182 0.078 Uiso calc R 1
H H16C 0.2436 0.4348 0.9903 0.078 Uiso calc R 1
O O1B 0.39815(12) 0.28759(8) 0.17553(7) 0.0511(2) Uani d . 1
O O2B 0.38505(13) 0.39995(8) 0.47951(7) 0.0530(3) Uani d . 1
O O3B 0.47675(14) 0.27633(10) 0.58517(7) 0.0658(3) Uani d . 1
N N1B 0.45688(13) 0.30623(10) 0.50460(7) 0.0416(3) Uani d . 1
C C1B 0.55580(14) 0.17912(10) 0.27830(8) 0.0313(2) Uani d . 1
C C2B 0.65291(15) 0.07736(11) 0.30205(9) 0.0371(3) Uani d . 1
H H2B 0.6974 0.0269 0.2572 0.045 Uiso calc R 1
C C3B 0.68412(16) 0.05034(11) 0.39189(9) 0.0405(3) Uani d . 1
H H3B 0.7478 -0.0185 0.4071 0.049 Uiso calc R 1
C C4B 0.62101(15) 0.12525(11) 0.45862(9) 0.0391(3) Uani d . 1
H H4B 0.6426 0.1084 0.5187 0.047 Uiso calc R 1
C C5B 0.52520(14) 0.22563(10) 0.43411(8) 0.0325(3) Uani d . 1
C C6B 0.48975(14) 0.25382(10) 0.34598(8) 0.0329(3) Uani d . 1
H H6B 0.4229 0.3216 0.3321 0.039 Uiso calc R 1
C C7B 0.51234(15) 0.21124(11) 0.18375(8) 0.0359(3) Uani d . 1
C C8B 0.60755(16) 0.15048(11) 0.10342(8) 0.0377(3) Uani d . 1
H H8B 0.7049 0.1024 0.1084 0.045 Uiso calc R 1
C C9B 0.55435(15) 0.16429(10) 0.02373(8) 0.0349(3) Uani d . 1
H H9B 0.4563 0.2134 0.0230 0.042 Uiso calc R 1
C C10B 0.63097(14) 0.11180(10) -0.06276(8) 0.0315(2) Uani d . 1
C C11B 0.76586(15) 0.02570(11) -0.06979(9) 0.0371(3) Uani d . 1
H H11B 0.8095 -0.0019 -0.0171 0.045 Uiso calc R 1
C C12B 0.83539(15) -0.01901(11) -0.15411(8) 0.0377(3) Uani d . 1
H H12B 0.9257 -0.0760 -0.1574 0.045 Uiso calc R 1
C C13B 0.77214(16) 0.02004(11) -0.23457(9) 0.0368(3) Uani d . 1
C C14B 0.63582(16) 0.10371(11) -0.22680(8) 0.0372(3) Uani d . 1
H H14B 0.5906 0.1302 -0.2791 0.045 Uiso calc R 1
C C15B 0.56619(15) 0.14839(11) -0.14243(8) 0.0366(3) Uani d . 1
H H15B 0.4742 0.2040 -0.1388 0.044 Uiso calc R 1
C C16B 0.84893(18) -0.02696(13) -0.32704(9) 0.0475(3) Uani d . 1
H H16D 0.8871 0.0373 -0.3767 0.071 Uiso calc R 1
H H16E 0.7641 -0.0671 -0.3429 0.071 Uiso calc R 1
H H16F 0.9446 -0.0811 -0.3205 0.071 Uiso calc R 1

loop_
_atom_site_aniso_label
_atom_site_aniso_U_11
_atom_site_aniso_U_22
_atom_site_aniso_U_33
_atom_site_aniso_U_12
_atom_site_aniso_U_13
_atom_site_aniso_U_23
O1A 0.0582(6) 0.0466(6) 0.0373(5) 0.0196(4) -0.0185(4) -0.0101(4)
O2A 0.0500(5) 0.0565(6) 0.0455(5) 0.0211(5) -0.0237(4) -0.0121(5)
O3A 0.0856(8) 0.0647(7) 0.0368(5) 0.0213(5) -0.0313(5) -0.0167(5)
N1A 0.0390(6) 0.0390(6) 0.0347(5) 0.0027(5) -0.0154(4) -0.0061(4)
C1A 0.0325(6) 0.0252(6) 0.0309(6) -0.0012(4) -0.0124(4) -0.0013(4)
C2A 0.0374(6) 0.0291(6) 0.0359(6) 0.0043(5) -0.0131(5) -0.0012(5)
C3A 0.0396(7) 0.0336(7) 0.0410(7) 0.0071(5) -0.0083(5) -0.0067(5)
C4A 0.0418(7) 0.0341(7) 0.0326(6) 0.0000(5) -0.0107(5) -0.0058(5)
C5A 0.0300(5) 0.0293(6) 0.0299(5) -0.0001(4) -0.0107(4) -0.0028(5)
C6A 0.0315(6) 0.0261(6) 0.0343(6) 0.0018(4) -0.0122(4) -0.0041(5)
C7A 0.0340(6) 0.0300(6) 0.0324(6) -0.0003(5) -0.0103(5) -0.0033(5)
C8A 0.0353(6) 0.0340(7) 0.0335(6) 0.0038(5) -0.0130(5) -0.0029(5)
C9A 0.0390(6) 0.0296(6) 0.0362(6) 0.0043(5) -0.0150(5) -0.0059(5)
C10A 0.0311(6) 0.0324(6) 0.0288(5) -0.0020(5) -0.0095(4) -0.0056(5)
C11A 0.0385(6) 0.0328(6) 0.0293(6) -0.0004(5) -0.0105(5) -0.0077(5)
C12A 0.0370(6) 0.0366(7) 0.0331(6) 0.0037(5) -0.0108(5) -0.0063(5)
C13A 0.0380(6) 0.0414(7) 0.0311(6) -0.0010(5) -0.0136(5) -0.0038(5)
C14A 0.0452(7) 0.0480(8) 0.0290(6) 0.0035(6) -0.0105(5) -0.0130(5)
C15A 0.0419(7) 0.0389(7) 0.0383(6) 0.0082(5) -0.0147(5) -0.0130(5)
C16A 0.0619(9) 0.0624(10) 0.0353(7) 0.0088(7) -0.0240(6) -0.0064(6)
O1B 0.0595(6) 0.0492(6) 0.0496(5) 0.0225(5) -0.0259(4) -0.0164(4)
O2B 0.0731(7) 0.0400(6) 0.0460(5) 0.0174(5) -0.0179(5) -0.0135(4)
O3B 0.0876(8) 0.0755(8) 0.0382(5) 0.0277(6) -0.0280(5) -0.0186(5)
N1B 0.0448(6) 0.0441(7) 0.0365(6) 0.0055(5) -0.0113(5) -0.0105(5)
C1B 0.0278(5) 0.0314(6) 0.0338(6) 0.0008(5) -0.0060(4) -0.0062(5)
C2B 0.0344(6) 0.0346(7) 0.0401(6) 0.0040(5) -0.0053(5) -0.0092(5)
C3B 0.0380(7) 0.0359(7) 0.0436(7) 0.0085(5) -0.0098(5) -0.0015(5)
C4B 0.0391(7) 0.0395(7) 0.0371(6) 0.0024(5) -0.0122(5) 0.0006(5)
C5B 0.0311(6) 0.0334(6) 0.0319(6) 0.0005(5) -0.0062(5) -0.0059(5)
C6B 0.0318(6) 0.0294(6) 0.0381(6) 0.0015(5) -0.0114(5) -0.0043(5)
C7B 0.0368(6) 0.0331(7) 0.0396(7) 0.0023(5) -0.0125(5) -0.0086(5)
C8B 0.0389(6) 0.0377(7) 0.0381(6) 0.0051(5) -0.0130(5) -0.0082(5)
C9B 0.0348(6) 0.0308(6) 0.0376(6) 0.0000(5) -0.0090(5) -0.0018(5)
C10B 0.0332(6) 0.0298(6) 0.0315(6) -0.0042(5) -0.0096(4) -0.0009(5)
C11B 0.0422(7) 0.0348(7) 0.0360(6) -0.0011(5) -0.0172(5) 0.0010(5)
C12B 0.0351(6) 0.0354(7) 0.0408(7) 0.0018(5) -0.0087(5) -0.0042(5)
C13B 0.0403(7) 0.0345(7) 0.0368(6) -0.0098(5) -0.0097(5) -0.0035(5)
C14B 0.0399(7) 0.0398(7) 0.0344(6) -0.0048(5) -0.0156(5) -0.0010(5)
C15B 0.0369(6) 0.0327(7) 0.0424(7) 0.0003(5) -0.0164(5) -0.0029(5)
C16B 0.0509(8) 0.0494(8) 0.0419(7) -0.0040(6) -0.0095(6) -0.0084(6)

loop_
_atom_type_symbol
_atom_type_description
_atom_type_scat_dispersion_real
_atom_type_scat_dispersion_imag
_atom_type_scat_source
C C 0.0033 0.0016 'International Tables Vol C Tables 4.2.6.8 and 6.1.1.4'
H H 0.0000 0.0000 'International Tables Vol C Tables 4.2.6.8 and 6.1.1.4'
N N 0.0061 0.0033 'International Tables Vol C Tables 4.2.6.8 and 6.1.1.4'
O O 0.0106 0.0060 'International Tables Vol C Tables 4.2.6.8 and 6.1.1.4'

loop_
_geom_angle_atom_site_label_1
_geom_angle_atom_site_label_2
_geom_angle_atom_site_label_3
_geom_angle_site_symmetry_1
_geom_angle
O2A N1A O3A . 123.18(11)
O2A N1A C5A . 118.36(9)
O3A N1A C5A . 118.45(10)
C2A C1A C6A . 119.17(10)
C2A C1A C7A . 123.95(10)
C6A C1A C7A . 116.88(10)
C1A C2A C3A . 120.87(11)
C1A C2A H2A . 119.6
C3A C2A H2A . 119.6
C4A C3A C2A . 120.24(12)
C4A C3A H3A . 119.9
C2A C3A H3A . 119.9
C5A C4A C3A . 118.08(11)
C5A C4A H4A . 121.0
C3A C4A H4A . 121.0
C6A C5A C4A . 122.98(11)
C6A C5A N1A . 118.30(10)
C4A C5A N1A . 118.72(10)
C5A C6A C1A . 118.66(11)
C5A C6A H6A . 120.7
C1A C6A H6A . 120.7
O1A C7A C8A . 121.56(10)
O1A C7A C1A . 119.20(10)
C8A C7A C1A . 119.24(10)
C9A C8A C7A . 120.81(11)
C9A C8A H8A . 119.6
C7A C8A H8A . 119.6
C8A C9A C10A . 127.80(11)
C8A C9A H9A . 116.1
C10A C9A H9A . 116.1
C11A C10A C15A . 118.21(10)
C11A C10A C9A . 122.66(10)
C15A C10A C9A . 119.13(11)
C12A C11A C10A . 120.69(10)
C12A C11A H11A . 119.7
C10A C11A H11A . 119.7
C11A C12A C13A . 121.17(12)
C11A C12A H12A . 119.4
C13A C12A H12A . 119.4
C14A C13A C12A . 117.97(11)
C14A C13A C16A . 120.87(11)
C12A C13A C16A . 121.16(12)
C15A C14A C13A . 121.26(11)
C15A C14A H14A . 119.4
C13A C14A H14A . 119.4
C14A C15A C10A . 120.66(12)
C14A C15A H15A . 119.7
C10A C15A H15A . 119.7
C13A C16A H16A . 109.5
C13A C16A H16B . 109.5
H16A C16A H16B . 109.5
C13A C16A H16C . 109.5
H16A C16A H16C . 109.5
H16B C16A H16C . 109.5
O2B O2B N1B 1 0(10)
O2B N1B O2B 1 0.00(11)
O2B N1B O3B 1 123.47(11)
O2B N1B O3B . 123.47(11)
O2B N1B C5B 1 118.42(10)
O2B N1B C5B . 118.42(10)
O3B N1B C5B . 118.11(11)
C6B C1B C2B . 119.13(11)
C6B C1B C7B . 117.43(11)
C2B C1B C7B . 123.40(10)
C3B C2B C1B . 120.77(11)
C3B C2B H2B . 119.6
C1B C2B H2B . 119.6
C4B C3B C2B . 120.20(12)
C4B C3B H3B . 119.9
C2B C3B H3B . 119.9
C5B C4B C3B . 118.39(12)
C5B C4B H4B . 120.8
C3B C4B H4B . 120.8
C4B C5B C6B . 122.72(11)
C4B C5B N1B . 118.99(11)
C6B C5B N1B . 118.29(11)
C5B C6B C1B . 118.78(11)
C5B C6B H6B . 120.6
C1B C6B H6B . 120.6
O1B C7B C8B . 121.84(11)
O1B C7B C1B . 118.90(11)
C8B C7B C1B . 119.26(11)
C9B C8B C7B . 120.09(12)
C9B C8B H8B . 120.0
C7B C8B H8B . 120.0
C8B C9B C10B . 128.03(12)
C8B C9B H9B . 116.0
C10B C9B H9B . 116.0
C15B C10B C11B . 117.82(11)
C15B C10B C9B . 118.74(11)
C11B C10B C9B . 123.44(10)
C12B C11B C10B . 120.84(11)
C12B C11B H11B . 119.6
C10B C11B H11B . 119.6
C11B C12B C13B . 121.04(12)
C11B C12B H12B . 119.5
C13B C12B H12B . 119.5
C14B C13B C12B . 118.00(11)
C14B C13B C16B . 120.67(11)
C12B C13B C16B . 121.33(12)
C15B C14B C13B . 120.95(11)
C15B C14B H14B . 119.5
C13B C14B H14B . 119.5
C14B C15B C10B . 121.32(12)
C14B C15B H15B . 119.3
C10B C15B H15B . 119.3
C13B C16B H16D . 109.5
C13B C16B H16E . 109.5
H16D C16B H16E . 109.5
C13B C16B H16F . 109.5
H16D C16B H16F . 109.5
H16E C16B H16F . 109.5

loop_
_geom_bond_atom_site_label_1
_geom_bond_atom_site_label_2
_geom_bond_site_symmetry_2
_geom_bond_distance
O1A C7A . 1.2266(14)
O2A N1A . 1.2222(13)
O3A N1A . 1.2227(13)
N1A C5A . 1.4698(15)
C1A C2A . 1.3849(16)
C1A C6A . 1.3967(16)
C1A C7A . 1.5050(15)
C2A C3A . 1.3910(16)
C2A H2A . 0.93
C3A C4A . 1.3811(17)
C3A H3A . 0.93
C4A C5A . 1.3800(17)
C4A H4A . 0.93
C5A C6A . 1.3751(15)
C6A H6A . 0.93
C7A C8A . 1.4692(16)
C8A C9A . 1.3372(16)
C8A H8A . 0.93
C9A C10A . 1.4571(16)
C9A H9A . 0.93
C10A C11A . 1.3928(16)
C10A C15A . 1.3985(15)
C11A C12A . 1.3827(16)
C11A H11A . 0.93
C12A C13A . 1.3943(16)
C12A H12A . 0.93
C13A C14A . 1.3890(18)
C13A C16A . 1.5031(17)
C14A C15A . 1.3810(17)
C14A H14A . 0.93
C15A H15A . 0.93
C16A H16A . 0.96
C16A H16B . 0.96
C16A H16C . 0.96
O1B C7B . 1.2272(15)
O2B N1B . 1.2224(14)
O3B N1B . 1.2242(14)
N1B O2B 1 1.2224(14)
N1B C5B . 1.4704(15)
C1B C6B . 1.3904(16)
C1B C2B . 1.3924(17)
C1B C7B . 1.5000(17)
C2B C3B . 1.3876(17)
C2B H2B . 0.93
C3B C4B . 1.3790(18)
C3B H3B . 0.93
C4B C5B . 1.3778(17)
C4B H4B . 0.93
C5B C6B . 1.3788(16)
C6B H6B . 0.93
C7B C8B . 1.4739(16)
C8B C9B . 1.3307(16)
C8B H8B . 0.93
C9B C10B . 1.4620(16)
C9B H9B . 0.93
C10B C15B . 1.3916(16)
C10B C11B . 1.3963(17)
C11B C12B . 1.3819(17)
C11B H11B . 0.93
C12B C13B . 1.3988(17)
C12B H12B . 0.93
C13B C14B . 1.3865(18)
C13B C16B . 1.5050(17)
C14B C15B . 1.3825(17)
C14B H14B . 0.93
C15B H15B . 0.93
C16B H16D . 0.96
C16B H16E . 0.96
C16B H16F . 0.96

loop_
_geom_hbond_atom_site_label_D
_geom_hbond_atom_site_label_H
_geom_hbond_atom_site_label_A
_geom_hbond_site_symmetry_A
_geom_hbond_distance_DH
_geom_hbond_distance_HA
_geom_hbond_distance_DA
_geom_hbond_angle_DHA
C2A H2A O2B 1 0.93 2.55 3.4644(16) 170
C11A H11A O2B 1 0.93 2.59 3.5156(14) 176
C2B H2B O2A 1_645 0.93 2.51 3.4311(16) 171
C14A H14A O3A 1_556 0.93 2.54 3.4455(16) 164

loop_
_geom_torsion_atom_site_label_1
_geom_torsion_atom_site_label_2
_geom_torsion_atom_site_label_3
_geom_torsion_atom_site_label_4
_geom_torsion_site_symmetry_1
_geom_torsion
C6A C1A C2A C3A . -0.59(16)
C7A C1A C2A C3A . 178.84(10)
C1A C2A C3A C4A . 1.01(17)
C2A C3A C4A C5A . -0.60(17)
C3A C4A C5A C6A . -0.22(17)
C3A C4A C5A N1A . -179.90(10)
O2A N1A C5A C6A . 1.82(15)
O3A N1A C5A C6A . -179.32(10)
O2A N1A C5A C4A . -178.48(10)
O3A N1A C5A C4A . 0.38(15)
C4A C5A C6A C1A . 0.62(16)
N1A C5A C6A C1A . -179.69(9)
C2A C1A C6A C5A . -0.20(15)
C7A C1A C6A C5A . -179.68(9)
C2A C1A C7A O1A . 179.98(11)
C6A C1A C7A O1A . -0.57(15)
C2A C1A C7A C8A . 0.68(16)
C6A C1A C7A C8A . -179.87(9)
O1A C7A C8A C9A . 4.01(17)
C1A C7A C8A C9A . -176.71(10)
C7A C8A C9A C10A . -177.55(10)
C8A C9A C10A C11A . -4.54(18)
C8A C9A C10A C15A . 174.93(11)
C15A C10A C11A C12A . -1.23(16)
C9A C10A C11A C12A . 178.24(10)
C10A C11A C12A C13A . -0.41(17)
C11A C12A C13A C14A . 1.45(17)
C11A C12A C13A C16A . -177.81(11)
C12A C13A C14A C15A . -0.83(18)
C16A C13A C14A C15A . 178.43(12)
C13A C14A C15A C10A . -0.82(19)
C11A C10A C15A C14A . 1.84(17)
C9A C10A C15A C14A . -177.65(11)
O2B O2B N1B O3B 1 0.00(5)
O2B O2B N1B C5B 1 0.00(8)
C6B C1B C2B C3B . -0.10(16)
C7B C1B C2B C3B . -177.82(10)
C1B C2B C3B C4B . -0.93(17)
C2B C3B C4B C5B . 0.89(17)
C3B C4B C5B C6B . 0.17(17)
C3B C4B C5B N1B . 179.91(10)
O2B N1B C5B C4B 1 173.67(11)
O2B N1B C5B C4B . 173.67(11)
O3B N1B C5B C4B . -5.53(16)
O2B N1B C5B C6B 1 -6.57(16)
O2B N1B C5B C6B . -6.57(16)
O3B N1B C5B C6B . 174.22(11)
C4B C5B C6B C1B . -1.18(17)
N1B C5B C6B C1B . 179.07(9)
C2B C1B C6B C5B . 1.12(15)
C7B C1B C6B C5B . 178.98(10)
C6B C1B C7B O1B . -13.01(16)
C2B C1B C7B O1B . 164.75(11)
C6B C1B C7B C8B . 167.00(10)
C2B C1B C7B C8B . -15.23(16)
O1B C7B C8B C9B . -10.23(18)
C1B C7B C8B C9B . 169.75(10)
C7B C8B C9B C10B . -179.97(10)
C8B C9B C10B C15B . -172.74(11)
C8B C9B C10B C11B . 7.71(18)
C15B C10B C11B C12B . 1.75(16)
C9B C10B C11B C12B . -178.70(10)
C10B C11B C12B C13B . -0.39(17)
C11B C12B C13B C14B . -0.96(16)
C11B C12B C13B C16B . 179.09(10)
C12B C13B C14B C15B . 0.92(17)
C16B C13B C14B C15B . -179.13(10)
C13B C14B C15B C10B . 0.48(17)
C11B C10B C15B C14B . -1.80(16)
C9B C10B C15B C14B . 178.63(10)
